data_2020760
loop_
_publ_author_name
'Wong, Lawrence W.-Y.'
'Kan, Jack W.-H.'
'Sung, Herman H.-Y.'
'Williams, Ian D.'

_publ_section_title
;
 Chiral bis(mandelato)borate salts for resolution <i>via</i> metathesis
 crystallization
;
_journal_coeditor_code FM3050
_journal_issue 8
_journal_name_full 'Acta Crystallographica Section C'
_journal_page_first
;
;
_journal_paper_doi 10.1107/S2053229617009718
_journal_volume 73
_journal_year 2017
_chemical_formula_iupac 'C16 H36 N +, C16 H12 B O6 -'
_chemical_formula_moiety 'C16 H36 N +, C16 H12 B O6 -'
_chemical_formula_sum 'C32 H48 B N O6'
_chemical_formula_weight 553.52
_chemical_name_systematic
;
Tetra-<i>n</i>-butylammonium bis[(<i>R</i>)-mandelato]borate
;
_space_group_crystal_system orthorhombic
_space_group_IT_number 19
_space_group_name_Hall 'P 2ac 2ab'
_space_group_name_H-M_alt 'P 21 21 21'
_symmetry_space_group_name_Hall 'P 2ac 2ab'
_symmetry_space_group_name_H-M 'P 21 21 21'
_atom_sites_solution_hydrogens geom
_atom_sites_solution_primary direct
_audit_creation_method
;
Olex2 1.2
(compiled 2017.03.28 svn.r3405 for OlexSys, GUI svn.r5337)
;
_cell_angle_alpha 90
_cell_angle_beta 90
_cell_angle_gamma 90
_cell_formula_units_Z 8
_cell_length_a 9.0372(6)
_cell_length_b 15.5934(6)
_cell_length_c 44.5357(11)
_cell_measurement_reflns_used 8149
_cell_measurement_temperature 173(2)
_cell_measurement_theta_max 71.3996
_cell_measurement_theta_min 2.9753
_cell_volume 6276.0(5)
_computing_cell_refinement
;
CrysAlis PRO (Oxford Diffraction, 2009)
;
_computing_data_collection
;
CrysAlis PRO (Oxford Diffraction, 2009)
;
_computing_data_reduction
;
CrysAlis PRO (Oxford Diffraction, 2009)
;
_computing_molecular_graphics
;
OLEX2 (Dolomanov <i>et al.</i>,  2009)
;
_computing_publication_material
;
OLEX2 (Dolomanov <i>et al.</i>,  2009)
;
_computing_structure_refinement
;
SHELXL2014 (Sheldrick, 2015)
;
_computing_structure_solution
;
SHELXS97 (Sheldrick, 2008)
;
_diffrn_ambient_temperature 173.15
_diffrn_detector_area_resol_mean 15.9578
_diffrn_measured_fraction_theta_full 0.995
_diffrn_measured_fraction_theta_max 0.979
_diffrn_measurement_device_type
;
Oxford Diffraction Xcalibur with a Sapphire3 detector,
removed Mo collimator (Gemini ultra Cu)
;
_diffrn_measurement_method '\w scans'
_diffrn_radiation_monochromator mirror
_diffrn_radiation_type CuK\a
_diffrn_radiation_wavelength 1.54178
_diffrn_reflns_av_R_equivalents 0.0203
_diffrn_reflns_limit_h_max 10
_diffrn_reflns_limit_h_min -8
_diffrn_reflns_limit_k_max 15
_diffrn_reflns_limit_k_min -18
_diffrn_reflns_limit_l_max 51
_diffrn_reflns_limit_l_min -53
_diffrn_reflns_number 18369
_diffrn_reflns_theta_full 67.500
_diffrn_reflns_theta_max 71.515
_diffrn_reflns_theta_min 3.003
_exptl_absorpt_coefficient_mu 0.631
_exptl_absorpt_correction_T_max 1.00000
_exptl_absorpt_correction_T_min 0.95474
_exptl_absorpt_correction_type multi-scan
_exptl_absorpt_process_details
;
(CrysAlis PRO; Oxford Diffraction, 2009)
;
_exptl_crystal_colour colourless
_exptl_crystal_density_diffrn 1.172
_exptl_crystal_description block
_exptl_crystal_F_000 2400
_exptl_crystal_size_max 0.35
_exptl_crystal_size_mid 0.30
_exptl_crystal_size_min 0.22
_refine_diff_density_max 0.165
_refine_diff_density_min -0.137
_refine_ls_abs_structure_details
;
Flack <i>x</i> determined using 3758 quotients [(I+)-(I-)]/[(I+)+(I-)]
(Parsons <i>et al.</i>,  2013)
;
_refine_ls_abs_structure_Flack -0.08(6)
_refine_ls_extinction_method none
_refine_ls_goodness_of_fit_ref 1.007
_refine_ls_hydrogen_treatment constr
_refine_ls_matrix_type full
_refine_ls_number_parameters 749
_refine_ls_number_reflns 11730
_refine_ls_number_restraints 7
_refine_ls_restrained_S_all 1.010
_refine_ls_R_factor_all 0.0385
_refine_ls_R_factor_gt 0.0318
_refine_ls_shift/su_max 0.000
_refine_ls_shift/su_mean 0.000
_refine_ls_structure_factor_coef Fsqd
_refine_ls_weighting_details 'w=1/[\s^2^(Fo^2^)+(0.0260P)^2^] where P=(Fo^2^+2Fc^2^)/3'
_refine_ls_weighting_scheme calc
_refine_ls_wR_factor_gt 0.0660
_refine_ls_wR_factor_ref 0.0676
_reflns_number_gt 9828
_reflns_number_total 11730
_reflns_threshold_expression 'I > 2\s(I)'
_cod_data_source_file fm3050sup1.cif
_cod_data_source_block jack315cult
_cod_database_code 2020760
_shelx_space_group_comment
;
The symmetry employed for this shelxl refinement is uniquely defined
by the following loop, which should always be used as a source of
symmetry information in preference to the above space-group names.
They are only intended as comments.
;

loop_
_space_group_symop_operation_xyz
'x, y, z'
'-x+1/2, -y, z+1/2'
'-x, y+1/2, -z+1/2'
'x+1/2, -y+1/2, -z'

loop_
_atom_site_type_symbol
_atom_site_label
_atom_site_fract_x
_atom_site_fract_y
_atom_site_fract_z
_atom_site_U_iso_or_equiv
_atom_site_adp_type
_atom_site_calc_flag
_atom_site_occupancy
_atom_site_disorder_assembly
_atom_site_disorder_group
B B1 0.2552(3) 0.20034(14) 0.12782(5) 0.0366(5) Uani d 1 . .
O O10 0.1169(2) -0.00900(9) 0.13000(3) 0.0515(4) Uani d 1 . .
O O11 0.24801(17) 0.10756(8) 0.11753(3) 0.0389(3) Uani d 1 . .
O O12 0.15153(18) 0.20465(8) 0.15238(3) 0.0415(3) Uani d 1 . .
O O20 0.59451(19) 0.30140(11) 0.12013(4) 0.0560(4) Uani d 1 . .
O O21 0.41048(19) 0.21922(10) 0.13722(3) 0.0443(4) Uani d 1 . .
O O22 0.22467(16) 0.25894(8) 0.10371(3) 0.0365(3) Uani d 1 . .
C C11 0.1542(3) 0.06464(12) 0.13431(5) 0.0388(5) Uani d 1 . .
C C12 0.1009(3) 0.12201(12) 0.15986(4) 0.0392(5) Uani d 1 . .
H H12 -0.0097 0.1220 0.1603 0.047 Uiso calc 1 . .
C C13 0.1588(3) 0.08917(13) 0.18965(5) 0.0419(5) Uani d 1 . .
C C14 0.0996(3) 0.01398(15) 0.20171(5) 0.0523(6) Uani d 1 . .
H H14 0.0210 -0.0146 0.1917 0.063 Uiso calc 1 . .
C C15 0.1552(4) -0.01906(18) 0.22831(6) 0.0641(8) Uani d 1 . .
H H15 0.1165 -0.0711 0.2362 0.077 Uiso calc 1 . .
C C16 0.2659(4) 0.02316(19) 0.24329(5) 0.0657(8) Uani d 1 . .
H H16 0.3028 0.0008 0.2617 0.079 Uiso calc 1 . .
C C17 0.3237(3) 0.09774(19) 0.23178(5) 0.0606(7) Uani d 1 . .
H H17 0.3998 0.1270 0.2424 0.073 Uiso calc 1 . .
C C18 0.2715(3) 0.13069(16) 0.20472(5) 0.0496(6) Uani d 1 . .
H H18 0.3133 0.1816 0.1966 0.060 Uiso calc 1 . .
C C21 0.4709(3) 0.27343(14) 0.11806(5) 0.0413(5) Uani d 1 . .
C C22 0.3600(2) 0.29318(12) 0.09341(5) 0.0365(4) Uani d 1 . .
H H22 0.3502 0.3567 0.0912 0.044 Uiso calc 1 . .
C C23 0.4112(3) 0.25482(12) 0.06385(4) 0.0362(5) Uani d 1 . .
C C24 0.5400(3) 0.28465(14) 0.05032(5) 0.0507(6) Uani d 1 . .
H H24 0.5954 0.3293 0.0595 0.061 Uiso calc 1 . .
C C25 0.5876(3) 0.24931(17) 0.02343(6) 0.0626(7) Uani d 1 . .
H H25 0.6753 0.2702 0.0142 0.075 Uiso calc 1 . .
C C26 0.5094(4) 0.18443(17) 0.00999(5) 0.0600(7) Uani d 1 . .
H H26 0.5422 0.1610 -0.0085 0.072 Uiso calc 1 . .
C C27 0.3833(3) 0.15347(15) 0.02340(5) 0.0531(6) Uani d 1 . .
H H27 0.3299 0.1078 0.0143 0.064 Uiso calc 1 . .
C C28 0.3340(3) 0.18881(13) 0.05016(5) 0.0417(5) Uani d 1 . .
H H28 0.2462 0.1675 0.0592 0.050 Uiso calc 1 . .
B B2 0.2494(3) 0.69434(14) 0.12041(5) 0.0363(5) Uani d 1 . .
O O30 0.37923(19) 0.48321(8) 0.12134(3) 0.0446(4) Uani d 1 . .
O O31 0.25653(17) 0.60373(8) 0.13266(3) 0.0389(3) Uani d 1 . .
O O32 0.34815(17) 0.69342(8) 0.09508(3) 0.0398(3) Uani d 1 . .
O O40 -0.08534(19) 0.80183(11) 0.12755(4) 0.0544(4) Uani d 1 . .
O O41 0.09209(18) 0.71200(10) 0.11171(3) 0.0435(4) Uani d 1 . .
O O42 0.28483(16) 0.75811(8) 0.14237(3) 0.0367(3) Uani d 1 . .
C C31 0.3448(2) 0.55674(12) 0.11588(4) 0.0355(4) Uani d 1 . .
C C32 0.3963(2) 0.60912(12) 0.08900(4) 0.0372(4) Uani d 1 . .
H H32 0.5069 0.6085 0.0884 0.045 Uiso calc 1 . .
C C33 0.3377(3) 0.57454(12) 0.05951(4) 0.0368(4) Uani d 1 . .
C C34 0.4057(3) 0.50481(14) 0.04609(5) 0.0474(5) Uani d 1 . .
H H34 0.4898 0.4796 0.0554 0.057 Uiso calc 1 . .
C C35 0.3532(3) 0.47149(15) 0.01950(5) 0.0550(7) Uani d 1 . .
H H35 0.4008 0.4235 0.0106 0.066 Uiso calc 1 . .
C C36 0.2314(3) 0.50780(15) 0.00578(5) 0.0517(6) Uani d 1 . .
H H36 0.1950 0.4852 -0.0126 0.062 Uiso calc 1 . .
C C37 0.1632(3) 0.57693(15) 0.01896(5) 0.0512(6) Uani d 1 . .
H H37 0.0796 0.6023 0.0096 0.061 Uiso calc 1 . .
C C38 0.2150(3) 0.61009(14) 0.04579(5) 0.0443(5) Uani d 1 . .
H H38 0.1661 0.6575 0.0548 0.053 Uiso calc 1 . .
C C41 0.0373(3) 0.77193(14) 0.12975(5) 0.0408(5) Uani d 1 . .
C C42 0.1524(2) 0.79524(12) 0.15301(5) 0.0361(4) Uani d 1 . .
H H42 0.1637 0.8590 0.1538 0.043 Uiso calc 1 . .
C C43 0.1076(3) 0.76167(12) 0.18401(5) 0.0372(5) Uani d 1 . .
C C44 -0.0252(3) 0.78695(15) 0.19695(5) 0.0497(6) Uani d 1 . .
H H44 -0.0887 0.8254 0.1866 0.060 Uiso calc 1 . .
C C45 -0.0653(3) 0.75609(18) 0.22502(6) 0.0592(7) Uani d 1 . .
H H45 -0.1565 0.7733 0.2337 0.071 Uiso calc 1 . .
C C46 0.0260(3) 0.70074(17) 0.24039(5) 0.0579(7) Uani d 1 . .
H H46 -0.0015 0.6801 0.2597 0.070 Uiso calc 1 . .
C C47 0.1565(4) 0.67577(17) 0.22759(5) 0.0608(7) Uani d 1 . .
H H47 0.2198 0.6375 0.2381 0.073 Uiso calc 1 . .
C C48 0.1979(3) 0.70574(15) 0.19938(5) 0.0500(6) Uani d 1 . .
H H48 0.2886 0.6875 0.1907 0.060 Uiso calc 1 . .
N N1 0.9177(2) 0.43086(10) 0.15627(3) 0.0340(4) Uani d 1 . .
C C51 0.9134(2) 0.39874(12) 0.12401(4) 0.0336(4) Uani d 1 . .
H H51A 0.9370 0.3367 0.1240 0.040 Uiso calc 1 . .
H H51B 0.8112 0.4052 0.1163 0.040 Uiso calc 1 . .
C C52 1.0185(2) 0.44392(13) 0.10252(4) 0.0355(4) Uani d 1 . .
H H52A 1.1219 0.4282 0.1073 0.043 Uiso calc 1 . .
H H52B 1.0081 0.5068 0.1047 0.043 Uiso calc 1 . .
C C53 0.9824(3) 0.41744(14) 0.07031(5) 0.0450(5) Uani d 1 . .
H H53A 1.0680 0.4309 0.0573 0.054 Uiso calc 1 . .
H H53B 0.9664 0.3547 0.0697 0.054 Uiso calc 1 . .
C C54 0.8463(3) 0.46220(18) 0.05808(6) 0.0638(7) Uani d 1 . .
H H54A 0.8256 0.4412 0.0378 0.096 Uiso calc 1 . .
H H54B 0.8639 0.5242 0.0574 0.096 Uiso calc 1 . .
H H54C 0.7615 0.4502 0.0711 0.096 Uiso calc 1 . .
C C55 0.8023(2) 0.38180(12) 0.17420(5) 0.0381(5) Uani d 1 . .
H H55A 0.7044 0.3919 0.1649 0.046 Uiso calc 1 . .
H H55B 0.7989 0.4062 0.1947 0.046 Uiso calc 1 . .
C C56 0.8255(2) 0.28541(13) 0.17681(4) 0.0383(5) Uani d 1 . .
H H56A 0.9206 0.2736 0.1870 0.046 Uiso calc 1 . .
H H56B 0.8295 0.2595 0.1565 0.046 Uiso calc 1 . .
C C57 0.6989(3) 0.24588(14) 0.19462(5) 0.0456(5) Uani d 1 . .
H H57A 0.6035 0.2653 0.1861 0.055 Uiso calc 1 . .
H H57B 0.7040 0.2660 0.2157 0.055 Uiso calc 1 . .
C C58 0.7046(3) 0.14814(14) 0.19411(6) 0.0530(6) Uani d 1 . .
H H58A 0.7998 0.1287 0.2022 0.080 Uiso calc 1 . .
H H58B 0.6935 0.1278 0.1734 0.080 Uiso calc 1 . .
H H58C 0.6241 0.1251 0.2064 0.080 Uiso calc 1 . .
C C61 0.8798(3) 0.52628(12) 0.15786(5) 0.0397(5) Uani d 1 . .
H H61A 0.8668 0.5422 0.1792 0.048 Uiso calc 1 . .
H H61B 0.9650 0.5593 0.1500 0.048 Uiso calc 1 . .
C C62 0.7415(3) 0.55348(14) 0.14064(5) 0.0474(5) Uani d 1 . .
H H62A 0.6626 0.5103 0.1437 0.057 Uiso calc 1 . .
H H62B 0.7642 0.5557 0.1189 0.057 Uiso calc 1 . .
C C63 0.6855(3) 0.64153(13) 0.15097(6) 0.0517(6) Uani d 1 . .
H H63A 0.7697 0.6822 0.1511 0.062 Uiso calc 1 . .
H H63B 0.6122 0.6628 0.1362 0.062 Uiso calc 1 . .
C C64 0.6163(4) 0.6411(2) 0.18124(7) 0.0772(9) Uani d 1 . .
H H64A 0.5369 0.5983 0.1818 0.116 Uiso calc 1 . .
H H64B 0.5751 0.6980 0.1855 0.116 Uiso calc 1 . .
H H64C 0.6911 0.6269 0.1964 0.116 Uiso calc 1 . .
C C65 1.0728(2) 0.41665(14) 0.16839(4) 0.0388(5) Uani d 1 . .
H H65A 1.1423 0.4532 0.1569 0.047 Uiso calc 1 . .
H H65B 1.1010 0.3562 0.1648 0.047 Uiso calc 1 . .
C C66 1.0914(3) 0.43598(18) 0.20178(5) 0.0529(6) Uani d 1 . .
H H66C 1.0083 0.4109 0.2133 0.063 Uiso calc 0.466(7) A 2
H H66D 1.0918 0.4987 0.2051 0.063 Uiso calc 0.466(7) A 2
H H66A 1.0602 0.3855 0.2137 0.063 Uiso calc 0.534(7) A 1
H H66B 1.0272 0.4848 0.2074 0.063 Uiso calc 0.534(7) A 1
C C67B 1.2386(6) 0.3969(5) 0.21230(12) 0.058(2) Uani d 0.466(7) A 2
H H67A 1.2427 0.3974 0.2345 0.069 Uiso calc 0.466(7) A 2
H H67B 1.2449 0.3365 0.2055 0.069 Uiso calc 0.466(7) A 2
C C68B 1.3687(7) 0.4470(5) 0.19981(14) 0.064(2) Uani d 0.466(7) A 2
H H68A 1.4614 0.4205 0.2065 0.096 Uiso calc 0.466(7) A 2
H H68B 1.3643 0.5063 0.2071 0.096 Uiso calc 0.466(7) A 2
H H68C 1.3646 0.4466 0.1778 0.096 Uiso calc 0.466(7) A 2
C C67A 1.2556(5) 0.4582(4) 0.20926(11) 0.0520(16) Uani d 0.534(7) A 1
H H67C 1.2873 0.5079 0.1970 0.062 Uiso calc 0.534(7) A 1
H H67D 1.2634 0.4746 0.2307 0.062 Uiso calc 0.534(7) A 1
C C68A 1.3563(8) 0.3837(4) 0.20318(14) 0.071(2) Uani d 0.534(7) A 1
H H68D 1.4579 0.3990 0.2087 0.107 Uiso calc 0.534(7) A 1
H H68E 1.3525 0.3691 0.1818 0.107 Uiso calc 0.534(7) A 1
H H68F 1.3243 0.3342 0.2151 0.107 Uiso calc 0.534(7) A 1
N N2 0.56404(18) 0.93029(10) 0.09488(3) 0.0302(3) Uani d 1 . .
C C71 0.4458(2) 0.95776(12) 0.07259(4) 0.0311(4) Uani d 1 . .
H H71A 0.4148 1.0169 0.0776 0.037 Uiso calc 1 . .
H H71B 0.4905 0.9592 0.0523 0.037 Uiso calc 1 . .
C C72 0.3090(2) 0.90149(12) 0.07146(4) 0.0345(4) Uani d 1 . .
H H72A 0.2612 0.9003 0.0915 0.041 Uiso calc 1 . .
H H72B 0.3374 0.8421 0.0661 0.041 Uiso calc 1 . .
C C73 0.2011(2) 0.93622(13) 0.04834(5) 0.0407(5) Uani d 1 . .
H H73A 0.2476 0.9341 0.0282 0.049 Uiso calc 1 . .
H H73B 0.1787 0.9969 0.0530 0.049 Uiso calc 1 . .
C C74 0.0576(3) 0.88500(16) 0.04783(6) 0.0508(6) Uani d 1 . .
H H74A 0.0094 0.8888 0.0675 0.076 Uiso calc 1 . .
H H74B 0.0794 0.8248 0.0433 0.076 Uiso calc 1 . .
H H74C -0.0084 0.9084 0.0324 0.076 Uiso calc 1 . .
C C75 0.6133(2) 0.83792(11) 0.08935(4) 0.0328(4) Uani d 1 . .
H H75A 0.7007 0.8261 0.1021 0.039 Uiso calc 1 . .
H H75B 0.5331 0.7990 0.0959 0.039 Uiso calc 1 . .
C C76 0.6524(2) 0.81651(12) 0.05704(4) 0.0367(4) Uani d 1 . .
H H76A 0.7174 0.8618 0.0488 0.044 Uiso calc 1 . .
H H76B 0.5610 0.8147 0.0448 0.044 Uiso calc 1 . .
C C77 0.7310(3) 0.73026(12) 0.05519(5) 0.0450(5) Uani d 1 . .
H H77A 0.8254 0.7337 0.0664 0.054 Uiso calc 1 . .
H H77B 0.6688 0.6860 0.0649 0.054 Uiso calc 1 . .
C C78 0.7625(4) 0.70362(17) 0.02329(6) 0.0679(8) Uani d 1 . .
H H78A 0.6691 0.6981 0.0123 0.102 Uiso calc 1 . .
H H78B 0.8142 0.6484 0.0233 0.102 Uiso calc 1 . .
H H78C 0.8246 0.7470 0.0136 0.102 Uiso calc 1 . .
C C81 0.6985(2) 0.98844(11) 0.09174(4) 0.0324(4) Uani d 1 . .
H H81A 0.7734 0.9705 0.1067 0.039 Uiso calc 1 . .
H H81B 0.7419 0.9795 0.0716 0.039 Uiso calc 1 . .
C C82 0.6690(3) 1.08382(12) 0.09585(5) 0.0412(5) Uani d 1 . .
H H82A 0.6172 1.0933 0.1152 0.049 Uiso calc 1 . .
H H82B 0.6039 1.1045 0.0795 0.049 Uiso calc 1 . .
C C83 0.8133(3) 1.13459(14) 0.09557(6) 0.0510(6) Uani d 1 . .
H H83A 0.7910 1.1952 0.1004 0.061 Uiso calc 1 . .
H H83B 0.8785 1.1122 0.1116 0.061 Uiso calc 1 . .
C C84 0.8960(3) 1.13142(16) 0.06618(7) 0.0676(8) Uani d 1 . .
H H84A 0.8295 1.1481 0.0498 0.101 Uiso calc 1 . .
H H84B 0.9323 1.0730 0.0627 0.101 Uiso calc 1 . .
H H84C 0.9800 1.1711 0.0669 0.101 Uiso calc 1 . .
C C85 0.4972(2) 0.93626(13) 0.12619(4) 0.0344(4) Uani d 1 . .
H H85A 0.4550 0.9944 0.1287 0.041 Uiso calc 1 . .
H H85B 0.4141 0.8950 0.1274 0.041 Uiso calc 1 . .
C C86 0.6004(3) 0.91928(14) 0.15232(4) 0.0396(5) Uani d 1 . .
H H86A 0.6798 0.9630 0.1529 0.048 Uiso calc 1 . .
H H86B 0.6467 0.8621 0.1502 0.048 Uiso calc 1 . .
C C87 0.5094(3) 0.92308(16) 0.18112(5) 0.0471(6) Uani d 1 . .
H H87A 0.4621 0.9802 0.1827 0.057 Uiso calc 1 . .
H H87B 0.4297 0.8796 0.1801 0.057 Uiso calc 1 . .
C C88 0.6021(3) 0.90714(18) 0.20909(5) 0.0594(7) Uani d 1 . .
H H88A 0.6414 0.8486 0.2086 0.089 Uiso calc 1 . .
H H88B 0.5404 0.9145 0.2270 0.089 Uiso calc 1 . .
H H88C 0.6844 0.9481 0.2097 0.089 Uiso calc 1 . .

loop_
_atom_site_aniso_label
_atom_site_aniso_U_11
_atom_site_aniso_U_22
_atom_site_aniso_U_33
_atom_site_aniso_U_12
_atom_site_aniso_U_13
_atom_site_aniso_U_23
B1 0.0356(13) 0.0363(11) 0.0377(11) 0.0053(10) 0.0044(10) -0.0023(9)
O10 0.0692(12) 0.0356(8) 0.0496(9) 0.0000(8) 0.0059(9) 0.0005(6)
O11 0.0435(9) 0.0352(7) 0.0381(7) 0.0069(7) 0.0088(7) 0.0007(6)
O12 0.0460(9) 0.0350(7) 0.0435(8) 0.0051(7) 0.0130(7) -0.0017(6)
O20 0.0361(10) 0.0669(10) 0.0652(10) -0.0095(8) -0.0044(8) -0.0132(8)
O21 0.0375(9) 0.0566(9) 0.0387(8) 0.0032(7) -0.0013(7) 0.0008(7)
O22 0.0295(8) 0.0362(7) 0.0438(7) 0.0023(6) 0.0033(6) 0.0033(6)
C11 0.0407(12) 0.0380(10) 0.0376(10) 0.0079(10) 0.0016(9) 0.0045(8)
C12 0.0365(12) 0.0395(10) 0.0416(11) 0.0041(9) 0.0077(10) 0.0018(8)
C13 0.0403(12) 0.0472(12) 0.0383(11) 0.0065(10) 0.0119(10) -0.0007(9)
C14 0.0585(16) 0.0563(13) 0.0422(12) -0.0006(13) 0.0121(12) 0.0036(10)
C15 0.081(2) 0.0656(16) 0.0454(14) 0.0047(16) 0.0165(15) 0.0114(12)
C16 0.072(2) 0.089(2) 0.0363(12) 0.0156(17) 0.0078(13) 0.0106(12)
C17 0.0532(16) 0.0883(19) 0.0404(12) 0.0040(15) 0.0023(12) -0.0048(13)
C18 0.0463(14) 0.0605(14) 0.0420(12) 0.0023(12) 0.0108(11) -0.0010(10)
C21 0.0364(13) 0.0430(11) 0.0445(12) -0.0007(10) 0.0027(10) -0.0103(9)
C22 0.0331(11) 0.0289(9) 0.0475(11) 0.0006(8) 0.0040(9) -0.0002(8)
C23 0.0374(12) 0.0298(9) 0.0414(11) 0.0058(9) 0.0018(9) 0.0078(8)
C24 0.0495(15) 0.0433(12) 0.0592(14) -0.0013(11) 0.0141(12) 0.0052(11)
C25 0.0610(18) 0.0666(16) 0.0601(15) 0.0104(15) 0.0250(14) 0.0155(13)
C26 0.078(2) 0.0632(16) 0.0389(12) 0.0238(15) 0.0093(13) 0.0024(11)
C27 0.0674(19) 0.0548(13) 0.0371(12) 0.0070(13) -0.0052(12) -0.0023(10)
C28 0.0443(13) 0.0435(11) 0.0375(11) 0.0031(10) -0.0044(10) 0.0036(9)
B2 0.0363(13) 0.0325(10) 0.0401(12) -0.0067(10) 0.0015(11) 0.0032(9)
O30 0.0518(10) 0.0336(7) 0.0483(8) -0.0012(7) -0.0058(8) 0.0026(6)
O31 0.0439(9) 0.0326(7) 0.0402(7) -0.0057(7) 0.0049(7) 0.0017(6)
O32 0.0457(9) 0.0304(6) 0.0432(8) -0.0048(6) 0.0079(7) 0.0019(6)
O40 0.0348(10) 0.0712(11) 0.0572(10) 0.0085(8) -0.0048(8) 0.0098(8)
O41 0.0384(9) 0.0509(8) 0.0413(8) -0.0026(7) -0.0057(7) -0.0016(6)
O42 0.0303(8) 0.0340(7) 0.0457(8) -0.0025(6) -0.0009(6) -0.0017(5)
C31 0.0331(11) 0.0340(10) 0.0393(10) -0.0051(9) -0.0050(9) -0.0012(8)
C32 0.0332(11) 0.0322(9) 0.0463(11) -0.0037(9) 0.0016(9) 0.0011(8)
C33 0.0376(11) 0.0356(10) 0.0373(10) -0.0049(9) 0.0055(9) 0.0044(8)
C34 0.0494(14) 0.0489(12) 0.0438(12) 0.0089(11) 0.0002(11) -0.0009(10)
C35 0.072(2) 0.0504(13) 0.0431(12) 0.0104(13) 0.0040(12) -0.0051(10)
C36 0.0683(18) 0.0549(13) 0.0319(11) -0.0070(13) 0.0007(11) 0.0025(9)
C37 0.0533(15) 0.0620(14) 0.0382(11) 0.0054(12) -0.0028(11) 0.0108(10)
C38 0.0477(14) 0.0437(11) 0.0417(11) 0.0042(11) 0.0010(10) 0.0048(9)
C41 0.0337(12) 0.0461(12) 0.0426(11) -0.0011(9) 0.0006(10) 0.0099(9)
C42 0.0305(11) 0.0308(9) 0.0469(11) -0.0008(9) 0.0014(9) 0.0019(8)
C43 0.0358(12) 0.0336(9) 0.0422(11) -0.0043(9) -0.0025(9) -0.0043(8)
C44 0.0424(14) 0.0563(14) 0.0504(13) 0.0072(11) 0.0013(11) 0.0019(11)
C45 0.0476(16) 0.0797(18) 0.0501(13) 0.0046(14) 0.0097(12) -0.0002(12)
C46 0.0650(18) 0.0686(16) 0.0402(12) -0.0054(14) 0.0026(12) 0.0032(11)
C47 0.072(2) 0.0667(16) 0.0441(13) 0.0156(15) -0.0024(13) 0.0073(11)
C48 0.0488(14) 0.0564(13) 0.0447(12) 0.0141(12) 0.0018(11) 0.0030(10)
N1 0.0334(9) 0.0362(8) 0.0322(8) -0.0017(7) 0.0024(7) -0.0028(6)
C51 0.0331(11) 0.0366(9) 0.0310(9) -0.0020(9) -0.0004(8) -0.0026(8)
C52 0.0329(11) 0.0391(11) 0.0346(10) -0.0023(9) 0.0026(9) -0.0007(8)
C53 0.0513(14) 0.0489(12) 0.0349(11) -0.0053(11) 0.0050(10) -0.0004(9)
C54 0.0657(19) 0.0837(18) 0.0421(13) -0.0031(15) -0.0124(13) 0.0073(12)
C55 0.0338(11) 0.0437(11) 0.0368(10) -0.0006(9) 0.0074(9) -0.0030(8)
C56 0.0343(11) 0.0448(11) 0.0358(10) -0.0007(9) 0.0046(9) 0.0012(8)
C57 0.0411(13) 0.0524(12) 0.0432(12) -0.0028(11) 0.0097(10) 0.0055(10)
C58 0.0518(15) 0.0537(13) 0.0536(14) -0.0116(12) 0.0104(12) 0.0053(10)
C61 0.0409(13) 0.0350(10) 0.0431(11) -0.0022(9) 0.0004(10) -0.0079(8)
C62 0.0469(14) 0.0435(12) 0.0518(13) 0.0062(11) -0.0040(11) -0.0041(9)
C63 0.0479(15) 0.0410(12) 0.0662(16) 0.0021(11) -0.0046(13) -0.0011(10)
C64 0.065(2) 0.084(2) 0.083(2) 0.0259(17) 0.0042(17) -0.0171(16)
C65 0.0321(11) 0.0499(12) 0.0345(10) -0.0003(9) 0.0000(9) 0.0004(8)
C66 0.0429(14) 0.0794(17) 0.0363(11) 0.0009(13) -0.0029(11) -0.0047(11)
C67B 0.068(5) 0.062(4) 0.043(3) -0.010(4) -0.021(3) 0.011(3)
C68B 0.048(4) 0.091(6) 0.054(3) 0.010(4) -0.006(3) 0.001(3)
C67A 0.052(4) 0.059(4) 0.045(3) 0.006(3) -0.015(2) -0.008(2)
C68A 0.062(4) 0.079(4) 0.073(4) 0.029(4) -0.021(3) -0.026(3)
N2 0.0253(8) 0.0332(8) 0.0321(8) 0.0023(7) -0.0003(7) 0.0022(6)
C71 0.0275(10) 0.0327(9) 0.0332(9) 0.0033(8) -0.0019(8) 0.0033(7)
C72 0.0298(11) 0.0365(9) 0.0372(10) 0.0007(9) -0.0020(8) 0.0034(8)
C73 0.0343(12) 0.0429(11) 0.0448(11) 0.0007(10) -0.0062(9) 0.0027(9)
C74 0.0345(13) 0.0587(14) 0.0592(14) -0.0022(11) -0.0111(11) 0.0046(11)
C75 0.0286(10) 0.0302(9) 0.0397(10) 0.0031(8) 0.0006(9) 0.0035(8)
C76 0.0371(11) 0.0347(10) 0.0382(10) 0.0029(9) -0.0033(9) -0.0008(8)
C77 0.0486(14) 0.0353(10) 0.0512(12) 0.0051(10) 0.0074(11) 0.0002(9)
C78 0.087(2) 0.0549(14) 0.0618(15) 0.0222(15) -0.0028(16) -0.0186(12)
C81 0.0255(10) 0.0354(9) 0.0364(10) 0.0013(8) 0.0000(8) 0.0004(8)
C82 0.0358(12) 0.0378(10) 0.0499(12) 0.0004(9) 0.0026(10) -0.0063(9)
C83 0.0425(14) 0.0412(11) 0.0692(16) -0.0043(10) -0.0109(12) -0.0090(10)
C84 0.0466(16) 0.0489(14) 0.107(2) -0.0081(12) 0.0230(16) -0.0017(14)
C85 0.0284(10) 0.0401(10) 0.0346(10) 0.0044(9) 0.0028(8) 0.0009(8)
C86 0.0372(12) 0.0473(11) 0.0343(10) 0.0057(10) -0.0017(9) -0.0021(8)
C87 0.0458(14) 0.0627(14) 0.0328(11) 0.0097(12) 0.0003(10) -0.0025(10)
C88 0.0612(17) 0.0822(18) 0.0347(11) 0.0152(15) -0.0022(11) -0.0001(11)

loop_
_atom_type_symbol
_atom_type_description
_atom_type_scat_dispersion_real
_atom_type_scat_dispersion_imag
_atom_type_scat_source
C C 0.0181 0.0091 'International Tables Vol C Tables 4.2.6.8 and 6.1.1.4'
H H 0.0000 0.0000 'International Tables Vol C Tables 4.2.6.8 and 6.1.1.4'
B B 0.0090 0.0039 'International Tables Vol C Tables 4.2.6.8 and 6.1.1.4'
N N 0.0311 0.0180 'International Tables Vol C Tables 4.2.6.8 and 6.1.1.4'
O O 0.0492 0.0322 'International Tables Vol C Tables 4.2.6.8 and 6.1.1.4'

loop_
_geom_angle_atom_site_label_1
_geom_angle_atom_site_label_2
_geom_angle_atom_site_label_3
_geom_angle
O12 B1 O11 104.22(17)
O12 B1 O21 112.87(17)
O21 B1 O11 108.22(18)
O22 B1 O11 111.84(16)
O22 B1 O12 114.35(18)
O22 B1 O21 105.34(18)
C11 O11 B1 109.95(16)
C12 O12 B1 110.37(15)
C21 O21 B1 109.49(17)
C22 O22 B1 108.51(17)
O10 C11 O11 124.89(19)
O10 C11 C12 125.9(2)
O11 C11 C12 109.23(17)
O12 C12 C11 104.93(16)
O12 C12 H12 109.2
O12 C12 C13 113.88(18)
C11 C12 H12 109.2
C13 C12 C11 110.25(17)
C13 C12 H12 109.2
C14 C13 C12 119.2(2)
C18 C13 C12 121.4(2)
C18 C13 C14 119.3(2)
C13 C14 H14 119.9
C15 C14 C13 120.1(3)
C15 C14 H14 119.9
C14 C15 H15 119.9
C16 C15 C14 120.1(3)
C16 C15 H15 119.9
C15 C16 H16 119.9
C15 C16 C17 120.2(3)
C17 C16 H16 119.9
C16 C17 H17 119.8
C16 C17 C18 120.4(3)
C18 C17 H17 119.8
C13 C18 C17 119.8(2)
C13 C18 H18 120.1
C17 C18 H18 120.1
O20 C21 O21 124.5(2)
O20 C21 C22 126.5(2)
O21 C21 C22 108.94(19)
O22 C22 C21 105.07(16)
O22 C22 H22 109.3
O22 C22 C23 113.40(17)
C21 C22 H22 109.3
C21 C22 C23 110.24(17)
C23 C22 H22 109.3
C24 C23 C22 119.9(2)
C28 C23 C22 121.4(2)
C28 C23 C24 118.6(2)
C23 C24 H24 120.0
C25 C24 C23 120.1(2)
C25 C24 H24 120.0
C24 C25 H25 119.7
C26 C25 C24 120.7(3)
C26 C25 H25 119.7
C25 C26 H26 120.1
C25 C26 C27 119.8(2)
C27 C26 H26 120.1
C26 C27 H27 120.0
C26 C27 C28 120.0(2)
C28 C27 H27 120.0
C23 C28 C27 120.8(2)
C23 C28 H28 119.6
C27 C28 H28 119.6
O32 B2 O31 104.29(17)
O32 B2 O41 112.81(17)
O41 B2 O31 107.73(17)
O42 B2 O31 113.08(17)
O42 B2 O32 113.84(18)
O42 B2 O41 105.13(17)
C31 O31 B2 109.88(16)
C32 O32 B2 110.55(15)
C41 O41 B2 109.08(16)
C42 O42 B2 108.96(17)
O30 C31 O31 124.62(19)
O30 C31 C32 125.90(19)
O31 C31 C32 109.47(16)
O32 C32 C31 104.76(16)
O32 C32 H32 108.8
O32 C32 C33 112.96(17)
C31 C32 H32 108.8
C33 C32 C31 112.57(16)
C33 C32 H32 108.8
C34 C33 C32 119.9(2)
C38 C33 C32 121.39(19)
C38 C33 C34 118.7(2)
C33 C34 H34 119.5
C35 C34 C33 121.0(2)
C35 C34 H34 119.5
C34 C35 H35 120.0
C34 C35 C36 120.0(2)
C36 C35 H35 120.0
C35 C36 H36 120.3
C37 C36 C35 119.3(2)
C37 C36 H36 120.3
C36 C37 H37 119.6
C36 C37 C38 120.7(2)
C38 C37 H37 119.6
C33 C38 C37 120.2(2)
C33 C38 H38 119.9
C37 C38 H38 119.9
O40 C41 O41 124.4(2)
O40 C41 C42 126.5(2)
O41 C41 C42 109.07(18)
O42 C42 C41 104.76(16)
O42 C42 H42 109.5
O42 C42 C43 112.74(17)
C41 C42 H42 109.5
C41 C42 C43 110.71(17)
C43 C42 H42 109.5
C44 C43 C42 120.4(2)
C48 C43 C42 120.6(2)
C48 C43 C44 119.1(2)
C43 C44 H44 120.0
C45 C44 C43 120.1(2)
C45 C44 H44 120.0
C44 C45 H45 119.7
C46 C45 C44 120.6(3)
C46 C45 H45 119.7
C45 C46 H46 120.4
C47 C46 C45 119.3(2)
C47 C46 H46 120.4
C46 C47 H47 119.6
C46 C47 C48 120.8(2)
C48 C47 H47 119.6
C43 C48 C47 120.2(2)
C43 C48 H48 119.9
C47 C48 H48 119.9
C51 N1 C61 110.99(15)
C55 N1 C51 108.22(15)
C55 N1 C61 108.16(16)
C65 N1 C51 108.12(15)
C65 N1 C55 111.93(15)
C65 N1 C61 109.43(16)
N1 C51 H51A 108.5
N1 C51 H51B 108.5
H51A C51 H51B 107.5
C52 C51 N1 115.18(16)
C52 C51 H51A 108.5
C52 C51 H51B 108.5
C51 C52 H52A 109.8
C51 C52 H52B 109.8
C51 C52 C53 109.40(17)
H52A C52 H52B 108.2
C53 C52 H52A 109.8
C53 C52 H52B 109.8
C52 C53 H53A 109.0
C52 C53 H53B 109.0
H53A C53 H53B 107.8
C54 C53 C52 112.7(2)
C54 C53 H53A 109.0
C54 C53 H53B 109.0
C53 C54 H54A 109.5
C53 C54 H54B 109.5
C53 C54 H54C 109.5
H54A C54 H54B 109.5
H54A C54 H54C 109.5
H54B C54 H54C 109.5
N1 C55 H55A 108.2
N1 C55 H55B 108.2
N1 C55 C56 116.26(17)
H55A C55 H55B 107.4
C56 C55 H55A 108.2
C56 C55 H55B 108.2
C55 C56 H56A 109.7
C55 C56 H56B 109.7
C55 C56 C57 109.63(18)
H56A C56 H56B 108.2
C57 C56 H56A 109.7
C57 C56 H56B 109.7
C56 C57 H57A 109.3
C56 C57 H57B 109.3
C56 C57 C58 111.81(19)
H57A C57 H57B 107.9
C58 C57 H57A 109.3
C58 C57 H57B 109.3
C57 C58 H58A 109.5
C57 C58 H58B 109.5
C57 C58 H58C 109.5
H58A C58 H58B 109.5
H58A C58 H58C 109.5
H58B C58 H58C 109.5
N1 C61 H61A 108.4
N1 C61 H61B 108.4
H61A C61 H61B 107.5
C62 C61 N1 115.53(17)
C62 C61 H61A 108.4
C62 C61 H61B 108.4
C61 C62 H62A 109.3
C61 C62 H62B 109.3
C61 C62 C63 111.59(19)
H62A C62 H62B 108.0
C63 C62 H62A 109.3
C63 C62 H62B 109.3
C62 C63 H63A 108.7
C62 C63 H63B 108.7
H63A C63 H63B 107.6
C64 C63 C62 114.0(2)
C64 C63 H63A 108.7
C64 C63 H63B 108.7
C63 C64 H64A 109.5
C63 C64 H64B 109.5
C63 C64 H64C 109.5
H64A C64 H64B 109.5
H64A C64 H64C 109.5
H64B C64 H64C 109.5
N1 C65 H65A 108.6
N1 C65 H65B 108.6
N1 C65 C66 114.75(18)
H65A C65 H65B 107.6
C66 C65 H65A 108.6
C66 C65 H65B 108.6
C65 C66 H66C 110.0
C65 C66 H66D 110.0
C65 C66 H66A 109.5
C65 C66 H66B 109.5
C65 C66 C67B 108.3(3)
C65 C66 C67A 110.9(3)
H66C C66 H66D 108.4
H66A C66 H66B 108.1
C67B C66 H66C 110.0
C67B C66 H66D 110.0
C67A C66 H66A 109.5
C67A C66 H66B 109.5
C66 C67B H67A 109.5
C66 C67B H67B 109.5
H67A C67B H67B 108.1
C68B C67B C66 110.8(5)
C68B C67B H67A 109.5
C68B C67B H67B 109.5
C67B C68B H68A 109.5
C67B C68B H68B 109.5
C67B C68B H68C 109.5
H68A C68B H68B 109.5
H68A C68B H68C 109.5
H68B C68B H68C 109.5
C66 C67A H67C 109.3
C66 C67A H67D 109.3
H67C C67A H67D 108.0
C68A C67A C66 111.5(5)
C68A C67A H67C 109.3
C68A C67A H67D 109.3
C67A C68A H68D 109.5
C67A C68A H68E 109.5
C67A C68A H68F 109.5
H68D C68A H68E 109.5
H68D C68A H68F 109.5
H68E C68A H68F 109.5
C71 N2 C75 111.43(14)
C71 N2 C81 109.47(14)
C71 N2 C85 107.56(15)
C81 N2 C75 108.30(15)
C85 N2 C75 108.73(14)
C85 N2 C81 111.37(15)
N2 C71 H71A 108.4
N2 C71 H71B 108.4
H71A C71 H71B 107.4
C72 C71 N2 115.58(15)
C72 C71 H71A 108.4
C72 C71 H71B 108.4
C71 C72 H72A 109.7
C71 C72 H72B 109.7
C71 C72 C73 109.85(16)
H72A C72 H72B 108.2
C73 C72 H72A 109.7
C73 C72 H72B 109.7
C72 C73 H73A 109.3
C72 C73 H73B 109.3
C72 C73 C74 111.69(17)
H73A C73 H73B 107.9
C74 C73 H73A 109.3
C74 C73 H73B 109.3
C73 C74 H74A 109.5
C73 C74 H74B 109.5
C73 C74 H74C 109.5
H74A C74 H74B 109.5
H74A C74 H74C 109.5
H74B C74 H74C 109.5
N2 C75 H75A 108.4
N2 C75 H75B 108.4
H75A C75 H75B 107.5
C76 C75 N2 115.33(15)
C76 C75 H75A 108.4
C76 C75 H75B 108.4
C75 C76 H76A 109.5
C75 C76 H76B 109.5
C75 C76 C77 110.71(16)
H76A C76 H76B 108.1
C77 C76 H76A 109.5
C77 C76 H76B 109.5
C76 C77 H77A 109.1
C76 C77 H77B 109.1
H77A C77 H77B 107.8
C78 C77 C76 112.47(19)
C78 C77 H77A 109.1
C78 C77 H77B 109.1
C77 C78 H78A 109.5
C77 C78 H78B 109.5
C77 C78 H78C 109.5
H78A C78 H78B 109.5
H78A C78 H78C 109.5
H78B C78 H78C 109.5
N2 C81 H81A 108.4
N2 C81 H81B 108.4
H81A C81 H81B 107.5
C82 C81 N2 115.52(16)
C82 C81 H81A 108.4
C82 C81 H81B 108.4
C81 C82 H82A 109.5
C81 C82 H82B 109.5
C81 C82 C83 110.87(18)
H82A C82 H82B 108.1
C83 C82 H82A 109.5
C83 C82 H82B 109.5
C82 C83 H83A 108.7
C82 C83 H83B 108.7
H83A C83 H83B 107.6
C84 C83 C82 114.4(2)
C84 C83 H83A 108.7
C84 C83 H83B 108.7
C83 C84 H84A 109.5
C83 C84 H84B 109.5
C83 C84 H84C 109.5
H84A C84 H84B 109.5
H84A C84 H84C 109.5
H84B C84 H84C 109.5
N2 C85 H85A 108.1
N2 C85 H85B 108.1
H85A C85 H85B 107.3
C86 C85 N2 116.64(16)
C86 C85 H85A 108.1
C86 C85 H85B 108.1
C85 C86 H86A 110.1
C85 C86 H86B 110.1
C85 C86 C87 107.89(18)
H86A C86 H86B 108.4
C87 C86 H86A 110.1
C87 C86 H86B 110.1
C86 C87 H87A 109.1
C86 C87 H87B 109.1
H87A C87 H87B 107.8
C88 C87 C86 112.6(2)
C88 C87 H87A 109.1
C88 C87 H87B 109.1
C87 C88 H88A 109.5
C87 C88 H88B 109.5
C87 C88 H88C 109.5
H88A C88 H88B 109.5
H88A C88 H88C 109.5
H88B C88 H88C 109.5

loop_
_geom_bond_atom_site_label_1
_geom_bond_atom_site_label_2
_geom_bond_distance
B1 O11 1.519(3)
B1 O12 1.442(3)
B1 O21 1.494(3)
B1 O22 1.437(3)
O10 C11 1.212(2)
O11 C11 1.313(3)
O12 C12 1.407(2)
O20 C21 1.203(3)
O21 C21 1.319(3)
O22 C22 1.411(2)
C11 C12 1.526(3)
C12 H12 1.0000
C12 C13 1.515(3)
C13 C14 1.396(3)
C13 C18 1.381(3)
C14 H14 0.9500
C14 C15 1.386(4)
C15 H15 0.9500
C15 C16 1.371(4)
C16 H16 0.9500
C16 C17 1.374(4)
C17 H17 0.9500
C17 C18 1.393(3)
C18 H18 0.9500
C21 C22 1.518(3)
C22 H22 1.0000
C22 C23 1.518(3)
C23 C24 1.391(3)
C23 C28 1.385(3)
C24 H24 0.9500
C24 C25 1.387(3)
C25 H25 0.9500
C25 C26 1.372(4)
C26 H26 0.9500
C26 C27 1.374(4)
C27 H27 0.9500
C27 C28 1.387(3)
C28 H28 0.9500
B2 O31 1.516(3)
B2 O32 1.438(3)
B2 O41 1.499(3)
B2 O42 1.431(3)
O30 C31 1.213(2)
O31 C31 1.316(3)
O32 C32 1.411(2)
O40 C41 1.206(3)
O41 C41 1.328(3)
O42 C42 1.411(2)
C31 C32 1.522(3)
C32 H32 1.0000
C32 C33 1.515(3)
C33 C34 1.384(3)
C33 C38 1.382(3)
C34 H34 0.9500
C34 C35 1.377(3)
C35 H35 0.9500
C35 C36 1.381(4)
C36 H36 0.9500
C36 C37 1.373(3)
C37 H37 0.9500
C37 C38 1.384(3)
C38 H38 0.9500
C41 C42 1.513(3)
C42 H42 1.0000
C42 C43 1.531(3)
C43 C44 1.389(3)
C43 C48 1.376(3)
C44 H44 0.9500
C44 C45 1.387(3)
C45 H45 0.9500
C45 C46 1.376(4)
C46 H46 0.9500
C46 C47 1.367(4)
C47 H47 0.9500
C47 C48 1.392(3)
C48 H48 0.9500
N1 C51 1.522(2)
N1 C55 1.520(3)
N1 C61 1.529(2)
N1 C65 1.519(3)
C51 H51A 0.9900
C51 H51B 0.9900
C51 C52 1.521(3)
C52 H52A 0.9900
C52 H52B 0.9900
C52 C53 1.528(3)
C53 H53A 0.9900
C53 H53B 0.9900
C53 C54 1.515(4)
C54 H54A 0.9800
C54 H54B 0.9800
C54 H54C 0.9800
C55 H55A 0.9900
C55 H55B 0.9900
C55 C56 1.522(3)
C56 H56A 0.9900
C56 H56B 0.9900
C56 C57 1.523(3)
C57 H57A 0.9900
C57 H57B 0.9900
C57 C58 1.525(3)
C58 H58A 0.9800
C58 H58B 0.9800
C58 H58C 0.9800
C61 H61A 0.9900
C61 H61B 0.9900
C61 C62 1.526(3)
C62 H62A 0.9900
C62 H62B 0.9900
C62 C63 1.534(3)
C63 H63A 0.9900
C63 H63B 0.9900
C63 C64 1.486(4)
C64 H64A 0.9800
C64 H64B 0.9800
C64 H64C 0.9800
C65 H65A 0.9900
C65 H65B 0.9900
C65 C66 1.527(3)
C66 H66C 0.9900
C66 H66D 0.9900
C66 H66A 0.9900
C66 H66B 0.9900
C66 C67B 1.536(6)
C66 C67A 1.560(5)
C67B H67A 0.9900
C67B H67B 0.9900
C67B C68B 1.517(7)
C68B H68A 0.9800
C68B H68B 0.9800
C68B H68C 0.9800
C67A H67C 0.9900
C67A H67D 0.9900
C67A C68A 1.501(7)
C68A H68D 0.9800
C68A H68E 0.9800
C68A H68F 0.9800
N2 C71 1.520(2)
N2 C75 1.528(2)
N2 C81 1.523(2)
N2 C85 1.523(2)
C71 H71A 0.9900
C71 H71B 0.9900
C71 C72 1.517(3)
C72 H72A 0.9900
C72 H72B 0.9900
C72 C73 1.518(3)
C73 H73A 0.9900
C73 H73B 0.9900
C73 C74 1.524(3)
C74 H74A 0.9800
C74 H74B 0.9800
C74 H74C 0.9800
C75 H75A 0.9900
C75 H75B 0.9900
C75 C76 1.519(3)
C76 H76A 0.9900
C76 H76B 0.9900
C76 C77 1.523(3)
C77 H77A 0.9900
C77 H77B 0.9900
C77 C78 1.507(3)
C78 H78A 0.9800
C78 H78B 0.9800
C78 H78C 0.9800
C81 H81A 0.9900
C81 H81B 0.9900
C81 C82 1.522(2)
C82 H82A 0.9900
C82 H82B 0.9900
C82 C83 1.525(3)
C83 H83A 0.9900
C83 H83B 0.9900
C83 C84 1.509(4)
C84 H84A 0.9800
C84 H84B 0.9800
C84 H84C 0.9800
C85 H85A 0.9900
C85 H85B 0.9900
C85 C86 1.515(3)
C86 H86A 0.9900
C86 H86B 0.9900
C86 C87 1.525(3)
C87 H87A 0.9900
C87 H87B 0.9900
C87 C88 1.522(3)
C88 H88A 0.9800
C88 H88B 0.9800
C88 H88C 0.9800

loop_
_geom_torsion_atom_site_label_1
_geom_torsion_atom_site_label_2
_geom_torsion_atom_site_label_3
_geom_torsion_atom_site_label_4
_geom_torsion
B1 O11 C11 O10 174.1(2)
B1 O11 C11 C12 -6.1(2)
B1 O12 C12 C11 -11.4(2)
B1 O12 C12 C13 109.3(2)
B1 O21 C21 O20 178.7(2)
B1 O21 C21 C22 -1.7(2)
B1 O22 C22 C21 -16.3(2)
B1 O22 C22 C23 104.15(19)
O10 C11 C12 O12 -169.3(2)
O10 C11 C12 C13 67.7(3)
O11 B1 O12 C12 8.0(2)
O11 B1 O21 C21 111.52(18)
O11 B1 O22 C22 -101.9(2)
O11 C11 C12 O12 10.9(2)
O11 C11 C12 C13 -112.1(2)
O12 B1 O11 C11 -0.8(2)
O12 B1 O21 C21 -133.69(18)
O12 B1 O22 C22 139.96(18)
O12 C12 C13 C14 170.43(19)
O12 C12 C13 C18 -11.4(3)
O20 C21 C22 O22 -169.2(2)
O20 C21 C22 C23 68.2(3)
O21 B1 O11 C11 119.58(19)
O21 B1 O12 C12 -109.20(19)
O21 B1 O22 C22 15.5(2)
O21 C21 C22 O22 11.2(2)
O21 C21 C22 C23 -111.29(19)
O22 B1 O11 C11 -124.84(19)
O22 B1 O12 C12 130.40(19)
O22 B1 O21 C21 -8.2(2)
O22 C22 C23 C24 177.55(18)
O22 C22 C23 C28 -4.0(3)
C11 C12 C13 C14 -71.9(3)
C11 C12 C13 C18 106.3(2)
C12 C13 C14 C15 177.3(2)
C12 C13 C18 C17 -178.8(2)
C13 C14 C15 C16 1.7(4)
C14 C13 C18 C17 -0.6(3)
C14 C15 C16 C17 -0.9(4)
C15 C16 C17 C18 -0.6(4)
C16 C17 C18 C13 1.4(4)
C18 C13 C14 C15 -0.9(4)
C21 C22 C23 C24 -65.0(2)
C21 C22 C23 C28 113.5(2)
C22 C23 C24 C25 179.5(2)
C22 C23 C28 C27 -179.0(2)
C23 C24 C25 C26 -0.4(4)
C24 C23 C28 C27 -0.5(3)
C24 C25 C26 C27 -0.7(4)
C25 C26 C27 C28 1.2(4)
C26 C27 C28 C23 -0.6(4)
C28 C23 C24 C25 1.0(3)
B2 O31 C31 O30 175.0(2)
B2 O31 C31 C32 -4.7(2)
B2 O32 C32 C31 -10.4(2)
B2 O32 C32 C33 112.48(19)
B2 O41 C41 O40 177.2(2)
B2 O41 C41 C42 -3.1(2)
B2 O42 C42 C41 -17.6(2)
B2 O42 C42 C43 102.85(19)
O30 C31 C32 O32 -170.4(2)
O30 C31 C32 C33 66.5(3)
O31 B2 O32 C32 7.8(2)
O31 B2 O41 C41 113.18(18)
O31 B2 O42 C42 -101.3(2)
O31 C31 C32 O32 9.3(2)
O31 C31 C32 C33 -113.76(19)
O32 B2 O31 C31 -1.6(2)
O32 B2 O41 C41 -132.27(17)
O32 B2 O42 C42 139.94(18)
O32 C32 C33 C34 161.50(19)
O32 C32 C33 C38 -19.8(3)
O40 C41 C42 O42 -167.4(2)
O40 C41 C42 C43 70.8(3)
O41 B2 O31 C31 118.46(18)
O41 B2 O32 C32 -108.80(19)
O41 B2 O42 C42 16.0(2)
O41 C41 C42 O42 12.8(2)
O41 C41 C42 C43 -109.00(19)
O42 B2 O31 C31 -125.82(19)
O42 B2 O32 C32 131.51(18)
O42 B2 O41 C41 -7.7(2)
O42 C42 C43 C44 -175.55(19)
O42 C42 C43 C48 4.1(3)
C31 C32 C33 C34 -80.1(2)
C31 C32 C33 C38 98.6(2)
C32 C33 C34 C35 179.1(2)
C32 C33 C38 C37 -179.6(2)
C33 C34 C35 C36 0.2(4)
C34 C33 C38 C37 -0.9(3)
C34 C35 C36 C37 -0.3(4)
C35 C36 C37 C38 -0.2(4)
C36 C37 C38 C33 0.8(4)
C38 C33 C34 C35 0.4(3)
C41 C42 C43 C44 -58.6(3)
C41 C42 C43 C48 121.1(2)
C42 C43 C44 C45 179.8(2)
C42 C43 C48 C47 179.8(2)
C43 C44 C45 C46 0.4(4)
C44 C43 C48 C47 -0.5(4)
C44 C45 C46 C47 -0.5(4)
C45 C46 C47 C48 0.1(4)
C46 C47 C48 C43 0.4(4)
C48 C43 C44 C45 0.1(4)
N1 C51 C52 C53 -169.49(17)
N1 C55 C56 C57 -178.48(17)
N1 C61 C62 C63 162.59(19)
N1 C65 C66 C67B 165.4(3)
N1 C65 C66 C67A -155.6(3)
C51 N1 C55 C56 62.9(2)
C51 N1 C61 C62 48.5(2)
C51 N1 C65 C66 -173.26(18)
C51 C52 C53 C54 77.0(2)
C55 N1 C51 C52 177.62(16)
C55 N1 C61 C62 -70.1(2)
C55 N1 C65 C66 -54.2(2)
C55 C56 C57 C58 171.8(2)
C61 N1 C51 C52 59.1(2)
C61 N1 C55 C56 -176.74(17)
C61 N1 C65 C66 65.7(2)
C61 C62 C63 C64 -72.0(3)
C65 N1 C51 C52 -61.0(2)
C65 N1 C55 C56 -56.1(2)
C65 N1 C61 C62 167.76(18)
C65 C66 C67B C68B 71.5(6)
C65 C66 C67A C68A -63.1(5)
N2 C71 C72 C73 -179.89(16)
N2 C75 C76 C77 167.66(17)
N2 C81 C82 C83 173.92(18)
N2 C85 C86 C87 -176.54(17)
C71 N2 C75 C76 49.2(2)
C71 N2 C81 C82 57.0(2)
C71 N2 C85 C86 -174.71(17)
C71 C72 C73 C74 -176.35(18)
C75 N2 C71 C72 55.9(2)
C75 N2 C81 C82 178.64(17)
C75 N2 C85 C86 64.5(2)
C75 C76 C77 C78 176.0(2)
C81 N2 C71 C72 175.67(16)
C81 N2 C75 C76 -71.2(2)
C81 N2 C85 C86 -54.8(2)
C81 C82 C83 C84 64.2(3)
C85 N2 C71 C72 -63.2(2)
C85 N2 C75 C76 167.60(17)
C85 N2 C81 C82 -61.8(2)
C85 C86 C87 C88 -179.8(2)

_cod_database_fobs_code 2020760
